data_7247414
loop_
_publ_author_name
'Huo, Zhipeng'
'Min, Delin'
'Zhang, Shijie'
'Tang, Mei-Lin'
'Sun, Xun'

_publ_section_title
;
 Discovery of Novel Tubulin CBSI (R)-9k from Indanone Scaffold for the
 Treatment of Colorectal Cancer
;
_journal_name_full 'RSC Medicinal Chemistry'
_journal_paper_doi 10.1039/D3MD00337J
_journal_year 2023
_chemical_absolute_configuration ad
_chemical_formula_sum 'C20 H21 F O5'
_chemical_formula_weight 360.37
_space_group_crystal_system monoclinic
_space_group_IT_number 4
_space_group_name_Hall 'P 2yb'
_space_group_name_H-M_alt 'P 1 21 1'
_atom_sites_solution_hydrogens geom
_audit_creation_method SHELXL-2013
_audit_update_record
;
2022-06-21 deposited with the CCDC.	2023-09-12 downloaded from the CCDC.
;
_cell_angle_alpha 90
_cell_angle_beta 109.9050(10)
_cell_angle_gamma 90
_cell_formula_units_Z 2
_cell_length_a 14.3474(5)
_cell_length_b 4.42800(10)
_cell_length_c 14.8423(5)
_cell_measurement_reflns_used 9729
_cell_measurement_temperature 293(2)
_cell_measurement_theta_max 140.244
_cell_measurement_theta_min 16.429
_cell_volume 886.60(5)
_computing_cell_refinement 'Bruker SAINT'
_computing_data_collection 'Bruker APEX2'
_computing_data_reduction 'Bruker SAINT'
_computing_molecular_graphics 'Bruker SHELXTL'
_computing_publication_material 'Bruker SHELXTL'
_computing_structure_refinement 'SHELXL-2013 (Sheldrick, 2013)'
_computing_structure_solution 'SHELXS-97 (Sheldrick 2008)'
_diffrn_ambient_temperature 293(2)
_diffrn_measured_fraction_theta_full 0.927
_diffrn_measured_fraction_theta_max 0.947
_diffrn_measurement_device_type 'Bruker APEX-II CCD'
_diffrn_measurement_method '\f and \w scans'
_diffrn_radiation_type CuK\a
_diffrn_radiation_wavelength 1.54178
_diffrn_reflns_av_R_equivalents 0.0326
_diffrn_reflns_av_unetI/netI 0.0299
_diffrn_reflns_Laue_measured_fraction_full 0.927
_diffrn_reflns_Laue_measured_fraction_max 0.947
_diffrn_reflns_limit_h_max 17
_diffrn_reflns_limit_h_min -17
_diffrn_reflns_limit_k_max 4
_diffrn_reflns_limit_k_min -5
_diffrn_reflns_limit_l_max 17
_diffrn_reflns_limit_l_min -16
_diffrn_reflns_number 10827
_diffrn_reflns_point_group_measured_fraction_full 0.916
_diffrn_reflns_point_group_measured_fraction_max 0.938
_diffrn_reflns_theta_full 67.679
_diffrn_reflns_theta_max 66.387
_diffrn_reflns_theta_min 8.214
_exptl_absorpt_coefficient_mu 0.864
_exptl_absorpt_correction_T_max 0.7533
_exptl_absorpt_correction_T_min 0.4831
_exptl_absorpt_correction_type multi-scan
_exptl_absorpt_process_details sadabs
_exptl_crystal_colour colorless
_exptl_crystal_density_diffrn 1.350
_exptl_crystal_description prismatic
_exptl_crystal_F_000 380
_exptl_crystal_size_max 0.190
_exptl_crystal_size_mid 0.100
_exptl_crystal_size_min 0.070
_refine_diff_density_max 0.115
_refine_diff_density_min -0.101
_refine_diff_density_rms 0.026
_refine_ls_abs_structure_details
; 
 Flack x determined using 1168 quotients [(I+)-(I-)]/[(I+)+(I-)] 
 (Parsons and Flack (2004), Acta Cryst. A60, s61). 
;
_refine_ls_abs_structure_Flack 0.08(5)
_refine_ls_extinction_coef 0.037(8)
_refine_ls_extinction_expression Fc^*^=kFc[1+0.001xFc^2^\l^3^/sin(2\q)]^-1/4^
_refine_ls_extinction_method SHELXL
_refine_ls_goodness_of_fit_ref 1.078
_refine_ls_hydrogen_treatment constr
_refine_ls_matrix_type full
_refine_ls_number_parameters 240
_refine_ls_number_reflns 2940
_refine_ls_number_restraints 1
_refine_ls_restrained_S_all 1.077
_refine_ls_R_factor_all 0.0356
_refine_ls_R_factor_gt 0.0320
_refine_ls_shift/su_max 0.033
_refine_ls_shift/su_mean 0.001
_refine_ls_structure_factor_coef Fsqd
_refine_ls_weighting_details 'w=1/[\s^2^(Fo^2^)+(0.0467P)^2^+0.0761P] where P=(Fo^2^+2Fc^2^)/3'
_refine_ls_weighting_scheme calc
_refine_ls_wR_factor_gt 0.0844
_refine_ls_wR_factor_ref 0.0872
_reflns_Friedel_coverage 0.733
_reflns_Friedel_fraction_full 0.903
_reflns_Friedel_fraction_max 0.924
_reflns_number_gt 2817
_reflns_number_total 2940
_reflns_threshold_expression 'I > 2\s(I)'
_cod_data_source_file d3md00337j2.cif
_cod_data_source_block cu_ddz21062_0m
_cod_original_sg_symbol_H-M 'P 21'
_cod_database_code 7247414
_shelx_space_group_comment
; 
The symmetry employed for this shelxl refinement is uniquely defined 
by the following loop, which should always be used as a source of 
symmetry information in preference to the above space-group names. 
They are only intended as comments. 
;
_shelx_estimated_absorpt_t_min 0.853
_shelx_estimated_absorpt_t_max 0.942
_shelxl_version_number 2013-4

loop_
_space_group_symop_operation_xyz
'x, y, z'
'-x, y+1/2, -z'

loop_
_atom_site_label
_atom_site_type_symbol
_atom_site_fract_x
_atom_site_fract_y
_atom_site_fract_z
_atom_site_U_iso_or_equiv
_atom_site_adp_type
_atom_site_occupancy
_atom_site_site_symmetry_order
_atom_site_calc_flag
_atom_site_refinement_flags_posn
_atom_site_refinement_flags_adp
_atom_site_refinement_flags_occupancy
_atom_site_disorder_assembly
_atom_site_disorder_group
F1 F 0.12787(10) 0.8586(4) 0.40193(10) 0.0709(5) Uani 1 1 d . . . . .
O1 O 0.56789(12) 0.7843(5) 0.81058(13) 0.0757(6) Uani 1 1 d . . . . .
O2 O 0.25842(13) 0.7024(5) 0.94241(11) 0.0679(5) Uani 1 1 d . . . . .
O3 O 0.13837(12) 0.3368(4) 0.80950(12) 0.0588(4) Uani 1 1 d . . . . .
O4 O 0.19478(10) 0.1106(4) 0.65954(11) 0.0554(4) Uani 1 1 d . . . . .
O5 O 0.16936(13) 0.6107(4) 0.25756(11) 0.0658(5) Uani 1 1 d . . . . .
C1 C 0.49268(16) 0.4326(7) 0.68067(18) 0.0620(6) Uani 1 1 d . . . . .
H1A H 0.5430 0.2761 0.6979 0.074 Uiso 1 1 calc R U . . .
H1B H 0.5028 0.5580 0.6312 0.074 Uiso 1 1 calc R U . . .
C2 C 0.49896(15) 0.6204(6) 0.76701(16) 0.0567(6) Uani 1 1 d . . . . .
C3 C 0.40719(15) 0.5740(5) 0.78795(15) 0.0517(5) Uani 1 1 d . . . . .
C4 C 0.38229(16) 0.6918(6) 0.86413(15) 0.0558(6) Uani 1 1 d . . . . .
H4 H 0.4256 0.8179 0.9094 0.067 Uiso 1 1 calc R U . . .
C5 C 0.29179(17) 0.6156(5) 0.87003(15) 0.0531(5) Uani 1 1 d . . . . .
C6 C 0.22552(16) 0.4270(5) 0.80011(15) 0.0495(5) Uani 1 1 d . . . . .
C7 C 0.25194(15) 0.3111(5) 0.72508(14) 0.0460(5) Uani 1 1 d . . . . .
C8 C 0.34397(15) 0.3872(5) 0.71898(14) 0.0465(5) Uani 1 1 d . . . . .
C9 C 0.38781(15) 0.2897(5) 0.64422(15) 0.0496(5) Uani 1 1 d . . . . .
H9 H 0.3948 0.0695 0.6468 0.060 Uiso 1 1 calc R U . . .
C10 C 0.32978(15) 0.3807(5) 0.54175(15) 0.0467(5) Uani 1 1 d . . . . .
C11 C 0.25285(15) 0.5885(5) 0.51822(15) 0.0487(5) Uani 1 1 d . . . . .
H11 H 0.2349 0.6811 0.5661 0.058 Uiso 1 1 calc R U . . .
C12 C 0.20328(15) 0.6566(5) 0.42345(15) 0.0500(5) Uani 1 1 d . . . . .
C13 C 0.22660(16) 0.5277(5) 0.34893(15) 0.0521(5) Uani 1 1 d . . . . .
C14 C 0.30492(19) 0.3282(6) 0.37276(17) 0.0604(6) Uani 1 1 d . . . . .
H14 H 0.3244 0.2424 0.3248 0.072 Uiso 1 1 calc R U . . .
C15 C 0.35495(18) 0.2543(6) 0.46771(17) 0.0586(6) Uani 1 1 d . . . . .
H15 H 0.4068 0.1162 0.4822 0.070 Uiso 1 1 calc R U . . .
C16 C 0.1864(2) 0.4518(8) 0.18109(17) 0.0741(8) Uani 1 1 d . . . . .
H16A H 0.1822 0.2358 0.1897 0.089 Uiso 1 1 calc R U . . .
H16B H 0.2519 0.4982 0.1795 0.089 Uiso 1 1 calc R U . . .
C17 C 0.1083(2) 0.5505(10) 0.08925(19) 0.0854(9) Uani 1 1 d . . . . .
H17A H 0.1160 0.4401 0.0366 0.128 Uiso 1 1 calc R U . . .
H17B H 0.1153 0.7627 0.0799 0.128 Uiso 1 1 calc R U . . .
H17C H 0.0438 0.5117 0.0928 0.128 Uiso 1 1 calc R U . . .
C18 C 0.09387(17) 0.1894(8) 0.60863(19) 0.0689(7) Uani 1 1 d . . . . .
H18A H 0.0739 0.1048 0.5453 0.103 Uiso 1 1 calc R U . . .
H18B H 0.0876 0.4052 0.6043 0.103 Uiso 1 1 calc R U . . .
H18C H 0.0524 0.1110 0.6420 0.103 Uiso 1 1 calc R U . . .
C19 C 0.06682(19) 0.5676(7) 0.8045(2) 0.0695(7) Uani 1 1 d . . . . .
H19A H 0.0593 0.6940 0.7499 0.104 Uiso 1 1 calc R U . . .
H19B H 0.0889 0.6874 0.8618 0.104 Uiso 1 1 calc R U . . .
H19C H 0.0043 0.4760 0.7984 0.104 Uiso 1 1 calc R U . . .
C20 C 0.3223(2) 0.8861(8) 1.01628(18) 0.0758(8) Uani 1 1 d . . . . .
H20A H 0.3410 1.0617 0.9885 0.114 Uiso 1 1 calc R U . . .
H20B H 0.3805 0.7735 1.0512 0.114 Uiso 1 1 calc R U . . .
H20C H 0.2884 0.9474 1.0590 0.114 Uiso 1 1 calc R U . . .

loop_
_atom_site_aniso_label
_atom_site_aniso_U_11
_atom_site_aniso_U_22
_atom_site_aniso_U_33
_atom_site_aniso_U_23
_atom_site_aniso_U_13
_atom_site_aniso_U_12
F1 0.0626(8) 0.0849(11) 0.0606(8) 0.0068(7) 0.0150(6) 0.0325(8)
O1 0.0538(9) 0.0973(15) 0.0671(10) 0.0075(10) 0.0091(8) -0.0224(9)
O2 0.0738(11) 0.0819(12) 0.0509(9) -0.0151(8) 0.0250(8) -0.0136(9)
O3 0.0578(9) 0.0609(10) 0.0645(9) -0.0019(8) 0.0297(7) -0.0102(8)
O4 0.0482(8) 0.0567(9) 0.0592(9) -0.0123(7) 0.0155(7) -0.0048(7)
O5 0.0684(10) 0.0812(12) 0.0432(8) 0.0049(8) 0.0130(7) 0.0165(9)
C1 0.0428(11) 0.0793(17) 0.0629(13) 0.0115(12) 0.0167(10) 0.0048(11)
C2 0.0455(11) 0.0674(15) 0.0499(11) 0.0185(11) 0.0068(9) -0.0015(10)
C3 0.0471(11) 0.0585(13) 0.0446(10) 0.0082(9) 0.0092(8) -0.0050(9)
C4 0.0568(12) 0.0619(13) 0.0431(11) -0.0001(9) 0.0096(9) -0.0102(11)
C5 0.0613(13) 0.0565(13) 0.0420(10) 0.0009(9) 0.0181(9) -0.0025(10)
C6 0.0498(11) 0.0515(12) 0.0478(11) 0.0043(9) 0.0174(9) -0.0032(9)
C7 0.0449(10) 0.0461(11) 0.0439(10) 0.0029(8) 0.0112(8) -0.0007(8)
C8 0.0435(10) 0.0508(12) 0.0436(10) 0.0076(8) 0.0127(8) 0.0031(8)
C9 0.0454(11) 0.0553(13) 0.0484(11) 0.0077(9) 0.0164(9) 0.0073(9)
C10 0.0438(10) 0.0513(11) 0.0462(10) 0.0046(9) 0.0170(8) 0.0037(9)
C11 0.0478(11) 0.0524(12) 0.0469(10) 0.0000(9) 0.0175(9) 0.0047(9)
C12 0.0435(10) 0.0527(13) 0.0537(11) 0.0049(9) 0.0164(9) 0.0094(9)
C13 0.0503(11) 0.0589(13) 0.0458(11) 0.0049(9) 0.0145(9) 0.0036(10)
C14 0.0643(14) 0.0725(16) 0.0488(11) 0.0018(11) 0.0250(10) 0.0164(12)
C15 0.0582(13) 0.0656(15) 0.0557(12) 0.0092(10) 0.0244(10) 0.0204(11)
C16 0.0836(17) 0.091(2) 0.0472(12) 0.0028(13) 0.0213(12) 0.0118(15)
C17 0.0863(19) 0.111(3) 0.0493(13) 0.0014(15) 0.0103(13) -0.0017(18)
C18 0.0483(12) 0.0839(18) 0.0667(14) -0.0152(13) 0.0093(11) -0.0066(12)
C19 0.0568(13) 0.0816(18) 0.0747(16) -0.0103(13) 0.0283(12) -0.0013(12)
C20 0.0928(19) 0.0805(18) 0.0516(13) -0.0153(13) 0.0216(13) -0.0148(16)

loop_
_atom_type_symbol
_atom_type_description
_atom_type_scat_dispersion_real
_atom_type_scat_dispersion_imag
_atom_type_scat_source
C C 0.0181 0.0091 'International Tables Vol C Tables 4.2.6.8 and 6.1.1.4'
H H 0.0000 0.0000 'International Tables Vol C Tables 4.2.6.8 and 6.1.1.4'
F F 0.0727 0.0534 'International Tables Vol C Tables 4.2.6.8 and 6.1.1.4'
O O 0.0492 0.0322 'International Tables Vol C Tables 4.2.6.8 and 6.1.1.4'

loop_
_geom_angle_atom_site_label_1
_geom_angle_atom_site_label_2
_geom_angle_atom_site_label_3
_geom_angle
_geom_angle_site_symmetry_1
_geom_angle_site_symmetry_3
_geom_angle_publ_flag
C5 O2 C20 117.4(2) . . ?
C6 O3 C19 116.8(2) . . ?
C7 O4 C18 118.21(19) . . ?
C13 O5 C16 116.52(19) . . ?
C2 C1 C9 107.00(18) . . ?
C2 C1 H1A 110.3 . . ?
C9 C1 H1A 110.3 . . ?
C2 C1 H1B 110.3 . . ?
C9 C1 H1B 110.3 . . ?
H1A C1 H1B 108.6 . . ?
O1 C2 C3 126.5(2) . . ?
O1 C2 C1 125.7(2) . . ?
C3 C2 C1 107.78(19) . . ?
C8 C3 C4 122.5(2) . . ?
C8 C3 C2 109.6(2) . . ?
C4 C3 C2 127.9(2) . . ?
C5 C4 C3 117.9(2) . . ?
C5 C4 H4 121.1 . . ?
C3 C4 H4 121.1 . . ?
O2 C5 C4 124.8(2) . . ?
O2 C5 C6 114.37(19) . . ?
C4 C5 C6 120.8(2) . . ?
O3 C6 C7 118.86(19) . . ?
O3 C6 C5 120.52(19) . . ?
C7 C6 C5 120.41(19) . . ?
O4 C7 C6 123.32(18) . . ?
O4 C7 C8 117.58(18) . . ?
C6 C7 C8 118.99(19) . . ?
C3 C8 C7 119.46(19) . . ?
C3 C8 C9 112.38(19) . . ?
C7 C8 C9 128.15(19) . . ?
C8 C9 C10 115.84(17) . . ?
C8 C9 C1 102.96(18) . . ?
C10 C9 C1 112.17(18) . . ?
C8 C9 H9 108.5 . . ?
C10 C9 H9 108.5 . . ?
C1 C9 H9 108.5 . . ?
C15 C10 C11 117.90(19) . . ?
C15 C10 C9 119.00(18) . . ?
C11 C10 C9 123.09(19) . . ?
C12 C11 C10 119.5(2) . . ?
C12 C11 H11 120.2 . . ?
C10 C11 H11 120.2 . . ?
F1 C12 C11 118.61(19) . . ?
F1 C12 C13 118.36(18) . . ?
C11 C12 C13 123.03(19) . . ?
O5 C13 C14 125.9(2) . . ?
O5 C13 C12 116.90(19) . . ?
C14 C13 C12 117.2(2) . . ?
C13 C14 C15 120.5(2) . . ?
C13 C14 H14 119.8 . . ?
C15 C14 H14 119.8 . . ?
C14 C15 C10 121.8(2) . . ?
C14 C15 H15 119.1 . . ?
C10 C15 H15 119.1 . . ?
O5 C16 C17 107.5(2) . . ?
O5 C16 H16A 110.2 . . ?
C17 C16 H16A 110.2 . . ?
O5 C16 H16B 110.2 . . ?
C17 C16 H16B 110.2 . . ?
H16A C16 H16B 108.5 . . ?
C16 C17 H17A 109.5 . . ?
C16 C17 H17B 109.5 . . ?
H17A C17 H17B 109.5 . . ?
C16 C17 H17C 109.5 . . ?
H17A C17 H17C 109.5 . . ?
H17B C17 H17C 109.5 . . ?
O4 C18 H18A 109.5 . . ?
O4 C18 H18B 109.5 . . ?
H18A C18 H18B 109.5 . . ?
O4 C18 H18C 109.5 . . ?
H18A C18 H18C 109.5 . . ?
H18B C18 H18C 109.5 . . ?
O3 C19 H19A 109.5 . . ?
O3 C19 H19B 109.5 . . ?
H19A C19 H19B 109.5 . . ?
O3 C19 H19C 109.5 . . ?
H19A C19 H19C 109.5 . . ?
H19B C19 H19C 109.5 . . ?
O2 C20 H20A 109.5 . . ?
O2 C20 H20B 109.5 . . ?
H20A C20 H20B 109.5 . . ?
O2 C20 H20C 109.5 . . ?
H20A C20 H20C 109.5 . . ?
H20B C20 H20C 109.5 . . ?

loop_
_geom_bond_atom_site_label_1
_geom_bond_atom_site_label_2
_geom_bond_distance
_geom_bond_site_symmetry_2
_geom_bond_publ_flag
F1 C12 1.355(2) . ?
O1 C2 1.220(3) . ?
O2 C5 1.372(3) . ?
O2 C20 1.421(3) . ?
O3 C6 1.364(3) . ?
O3 C19 1.432(3) . ?
O4 C7 1.365(2) . ?
O4 C18 1.430(3) . ?
O5 C13 1.375(3) . ?
O5 C16 1.426(3) . ?
C1 C2 1.504(4) . ?
C1 C9 1.550(3) . ?
C1 H1A 0.9700 . ?
C1 H1B 0.9700 . ?
C2 C3 1.467(3) . ?
C3 C8 1.387(3) . ?
C3 C4 1.398(3) . ?
C4 C5 1.373(3) . ?
C4 H4 0.9300 . ?
C5 C6 1.416(3) . ?
C6 C7 1.391(3) . ?
C7 C8 1.395(3) . ?
C8 C9 1.513(3) . ?
C9 C10 1.519(3) . ?
C9 H9 0.9800 . ?
C10 C15 1.386(3) . ?
C10 C11 1.387(3) . ?
C11 C12 1.376(3) . ?
C11 H11 0.9300 . ?
C12 C13 1.383(3) . ?
C13 C14 1.378(3) . ?
C14 C15 1.385(3) . ?
C14 H14 0.9300 . ?
C15 H15 0.9300 . ?
C16 C17 1.505(4) . ?
C16 H16A 0.9700 . ?
C16 H16B 0.9700 . ?
C17 H17A 0.9600 . ?
C17 H17B 0.9600 . ?
C17 H17C 0.9600 . ?
C18 H18A 0.9600 . ?
C18 H18B 0.9600 . ?
C18 H18C 0.9600 . ?
C19 H19A 0.9600 . ?
C19 H19B 0.9600 . ?
C19 H19C 0.9600 . ?
C20 H20A 0.9600 . ?
C20 H20B 0.9600 . ?
C20 H20C 0.9600 . ?

loop_
_geom_hbond_atom_site_label_D
_geom_hbond_atom_site_label_H
_geom_hbond_atom_site_label_A
_geom_hbond_distance_DH
_geom_hbond_distance_HA
_geom_hbond_distance_DA
_geom_hbond_angle_DHA
_geom_hbond_site_symmetry_A
C19 H19B O2 0.96 2.32 2.876(3) 116.5 .
C11 H11 O4 0.93 2.53 3.410(3) 157.4 1_565
C19 H19B O2 0.96 2.32 2.876(3) 116.5 .
C11 H11 O4 0.93 2.53 3.410(3) 157.4 1_565
C11 H11 O4 0.93 2.53 3.410(3) 157.4 1_565
C19 H19B O2 0.96 2.32 2.876(3) 116.5 .

loop_
_geom_torsion_atom_site_label_1
_geom_torsion_atom_site_label_2
_geom_torsion_atom_site_label_3
_geom_torsion_atom_site_label_4
_geom_torsion
_geom_torsion_site_symmetry_1
_geom_torsion_site_symmetry_2
_geom_torsion_site_symmetry_3
_geom_torsion_site_symmetry_4
_geom_torsion_publ_flag
C9 C1 C2 O1 -174.3(2) . . . . ?
C9 C1 C2 C3 4.9(2) . . . . ?
O1 C2 C3 C8 176.1(2) . . . . ?
C1 C2 C3 C8 -3.1(3) . . . . ?
O1 C2 C3 C4 -4.0(4) . . . . ?
C1 C2 C3 C4 176.8(2) . . . . ?
C8 C3 C4 C5 0.4(3) . . . . ?
C2 C3 C4 C5 -179.5(2) . . . . ?
C20 O2 C5 C4 0.4(4) . . . . ?
C20 O2 C5 C6 178.6(2) . . . . ?
C3 C4 C5 O2 177.2(2) . . . . ?
C3 C4 C5 C6 -0.9(3) . . . . ?
C19 O3 C6 C7 -119.9(2) . . . . ?
C19 O3 C6 C5 65.3(3) . . . . ?
O2 C5 C6 O3 -2.3(3) . . . . ?
C4 C5 C6 O3 175.9(2) . . . . ?
O2 C5 C6 C7 -177.0(2) . . . . ?
C4 C5 C6 C7 1.2(3) . . . . ?
C18 O4 C7 C6 54.3(3) . . . . ?
C18 O4 C7 C8 -129.7(2) . . . . ?
O3 C6 C7 O4 0.2(3) . . . . ?
C5 C6 C7 O4 175.0(2) . . . . ?
O3 C6 C7 C8 -175.78(19) . . . . ?
C5 C6 C7 C8 -1.0(3) . . . . ?
C4 C3 C8 C7 -0.2(3) . . . . ?
C2 C3 C8 C7 179.68(19) . . . . ?
C4 C3 C8 C9 180.0(2) . . . . ?
C2 C3 C8 C9 -0.1(2) . . . . ?
O4 C7 C8 C3 -175.69(18) . . . . ?
C6 C7 C8 C3 0.5(3) . . . . ?
O4 C7 C8 C9 4.0(3) . . . . ?
C6 C7 C8 C9 -179.75(19) . . . . ?
C3 C8 C9 C10 -119.7(2) . . . . ?
C7 C8 C9 C10 60.5(3) . . . . ?
C3 C8 C9 C1 3.1(2) . . . . ?
C7 C8 C9 C1 -176.7(2) . . . . ?
C2 C1 C9 C8 -4.7(2) . . . . ?
C2 C1 C9 C10 120.5(2) . . . . ?
C8 C9 C10 C15 -168.4(2) . . . . ?
C1 C9 C10 C15 73.8(3) . . . . ?
C8 C9 C10 C11 12.4(3) . . . . ?
C1 C9 C10 C11 -105.4(2) . . . . ?
C15 C10 C11 C12 1.4(3) . . . . ?
C9 C10 C11 C12 -179.4(2) . . . . ?
C10 C11 C12 F1 179.5(2) . . . . ?
C10 C11 C12 C13 -0.3(3) . . . . ?
C16 O5 C13 C14 6.9(4) . . . . ?
C16 O5 C13 C12 -173.1(2) . . . . ?
F1 C12 C13 O5 -1.4(3) . . . . ?
C11 C12 C13 O5 178.4(2) . . . . ?
F1 C12 C13 C14 178.6(2) . . . . ?
C11 C12 C13 C14 -1.6(4) . . . . ?
O5 C13 C14 C15 -177.7(3) . . . . ?
C12 C13 C14 C15 2.3(4) . . . . ?
C13 C14 C15 C10 -1.2(4) . . . . ?
C11 C10 C15 C14 -0.7(4) . . . . ?
C9 C10 C15 C14 -179.9(2) . . . . ?
C13 O5 C16 C17 173.2(2) . . . . ?
